data_1516098
loop_
_publ_author_name
'Gai, Rafaela M.'
'Schumacher, Ricardo F.'
'Back, Davi F.'
'Zeni, Gilson'

_publ_section_title
;
 Regioselective Formation of Tetrahydroselenophenes via
 5-exo-dig-Cyclization of 1-Butylseleno-4-alkynes
;
_journal_coden_ASTM ORLEF7
_journal_issue 23
_journal_name_full 'Organic Letters'
_journal_page_first 6072
_journal_page_last 6075
_journal_paper_doi 10.1021/ol302919b
_journal_volume 14
_journal_year 2012
_chemical_absolute_configuration rmad
_chemical_formula_sum 'C15 H13 I Se'
_chemical_formula_weight 398.11
_chemical_melting_point ?
_chemical_name_common 2-(iodo(naphthalen-2-yl)methylene)tetrahydros
_space_group_IT_number 19
_symmetry_cell_setting orthorhombic
_symmetry_space_group_name_Hall 'P 2ac 2ab'
_symmetry_space_group_name_H-M 'P 21 21 21'
_atom_sites_solution_hydrogens geom
_atom_sites_solution_primary direct
_atom_sites_solution_secondary difmap
_audit_conform_dict_location ftp://ftp.iucr.org/pub/cif_core.dic
_audit_conform_dict_name cif_core.dic
_audit_conform_dict_version 2.3
_audit_creation_date 2012-09-21T19:42:57-00:00
_audit_creation_method 'WinGX routine CIF_UPDATE'
_cell_angle_alpha 90
_cell_angle_beta 90
_cell_angle_gamma 90
_cell_formula_units_Z 8
_cell_length_a 8.6754(3)
_cell_length_b 14.6380(5)
_cell_length_c 21.7393(8)
_cell_measurement_reflns_used 9982
_cell_measurement_temperature 293(2)
_cell_measurement_theta_max 26.2225
_cell_measurement_theta_min 2.334
_cell_volume 2760.68(17)
_computing_cell_refinement 'BRUKER SANT'
_computing_data_collection 'BRUKER APEX-II'
_computing_data_reduction 'BRUKER SOFTWARE'
_computing_molecular_graphics 'ORTEP-3 (Farrugia, 2000)'
_computing_publication_material 'SHELXL-97 (Sheldrick, 1997)'
_computing_structure_refinement 'SHELXL-97 (Sheldrick, 1997)'
_computing_structure_solution 'SHELXL97 (Sheldrick, 1997)'
_diffrn_ambient_temperature 293(2)
_diffrn_detector_area_resol_mean none
_diffrn_measured_fraction_theta_full 0.999
_diffrn_measured_fraction_theta_max 0.999
_diffrn_measurement_device_type 'X8 APEX II'
_diffrn_measurement_method 'phi and omega scans'
_diffrn_radiation_monochromator graphite
_diffrn_radiation_type MoK\a
_diffrn_radiation_wavelength 0.71073
_diffrn_reflns_av_R_equivalents 0.0371
_diffrn_reflns_av_unetI/netI 0.03
_diffrn_reflns_limit_h_max 11
_diffrn_reflns_limit_h_min -11
_diffrn_reflns_limit_k_max 18
_diffrn_reflns_limit_k_min -18
_diffrn_reflns_limit_l_max 27
_diffrn_reflns_limit_l_min -27
_diffrn_reflns_number 37130
_diffrn_reflns_theta_full 27.18
_diffrn_reflns_theta_max 27.18
_diffrn_reflns_theta_min 2.33
_diffrn_standards_decay_% none
_diffrn_standards_interval_count none
_diffrn_standards_interval_time none
_diffrn_standards_number none
_exptl_absorpt_coefficient_mu 4.932
_exptl_absorpt_correction_T_max 0.6212
_exptl_absorpt_correction_T_min 0.4184
_exptl_absorpt_correction_type gaussian
_exptl_absorpt_process_details XPREP
_exptl_crystal_colour yellow
_exptl_crystal_density_diffrn 1.921
_exptl_crystal_density_meas ?
_exptl_crystal_density_method 'not measured'
_exptl_crystal_description block
_exptl_crystal_F_000 1520
_exptl_crystal_size_max 0.688
_exptl_crystal_size_mid 0.665
_exptl_crystal_size_min 0.532
_refine_diff_density_max 0.98
_refine_diff_density_min -0.727
_refine_diff_density_rms 0.082
_refine_ls_abs_structure_details 'Flack H D (1983), Acta Cryst. A39, 876-881'
_refine_ls_abs_structure_Flack 0.025(13)
_refine_ls_extinction_coef none
_refine_ls_extinction_method none
_refine_ls_goodness_of_fit_ref 1.049
_refine_ls_hydrogen_treatment constr
_refine_ls_matrix_type full
_refine_ls_number_parameters 274
_refine_ls_number_reflns 6131
_refine_ls_number_restraints 0
_refine_ls_restrained_S_all 1.049
_refine_ls_R_factor_all 0.046
_refine_ls_R_factor_gt 0.0348
_refine_ls_shift/su_max 0.001
_refine_ls_shift/su_mean 0
_refine_ls_structure_factor_coef Fsqd
_refine_ls_weighting_details 'calc w=1/[\s^2^(Fo^2^)+(0.0369P)^2^+2.6830P] where P=(Fo^2^+2Fc^2^)/3'
_refine_ls_weighting_scheme calc
_refine_ls_wR_factor_gt 0.0809
_refine_ls_wR_factor_ref 0.0852
_reflns_number_gt 5089
_reflns_number_total 6131
_reflns_threshold_expression >2sigma(I)
_cod_duplicate_entry 1508779
_cod_data_source_file ol302919b_si_002.cif
_cod_data_source_block p212121
_cod_depositor_comments
;
The following automatic conversions were performed:

'_chemical_melting_point' value 'none' was changed to '?' - the value
is undefined or not given.

Automatic conversion script
Id: cif_fix_values 2281 2013-09-26 08:29:07Z andrius 

The following automatic conversions were performed:

'_exptl_crystal_density_meas' value 'none' was changed to '?' - the
value is perceived as not measured.

Automatic conversion script
Id: cif_fix_values 3008 2015-01-20 13:52:24Z robertas 

 Updated bibliographic information.

 Antanas Vaitkus,
 2019-09-20

 Marked entry as a duplicate of entry 1508779.

 Antanas Vaitkus,
 2019-09-20
;
_cod_original_sg_symbol_Hall 'P2ac 2ab'
_cod_original_sg_symbol_H-M P212121
_cod_database_code 1516098

loop_
_symmetry_equiv_pos_as_xyz
'x, y, z'
'-x+1/2, -y, z+1/2'
'x+1/2, -y+1/2, -z'
'-x, y+1/2, -z+1/2'

loop_
_atom_site_label
_atom_site_type_symbol
_atom_site_fract_x
_atom_site_fract_y
_atom_site_fract_z
_atom_site_U_iso_or_equiv
_atom_site_adp_type
_atom_site_occupancy
_atom_site_symmetry_multiplicity
_atom_site_calc_flag
_atom_site_refinement_flags
I1 I 0.45471(5) -0.03590(3) 0.395148(19) 0.06269(12) Uani 1 1 d .
I2 I 0.52678(6) 0.13338(3) 0.86273(2) 0.07456(14) Uani 1 1 d .
Se1 Se 0.76825(7) -0.27079(4) 0.48570(3) 0.05498(15) Uani 1 1 d .
Se2 Se 0.2646 -0.1055 0.7511 0.0733(2) Uani 1 1 d .
C15 C 0.5513(6) -0.2585(3) 0.3884(2) 0.0449(11) Uani 1 1 d .
H15A H 0.4421 -0.2455 0.3848 0.054 Uiso 1 1 calc R
H15B H 0.6003 -0.245 0.3493 0.054 Uiso 1 1 calc R
C18 C 0.3182(6) 0.1397(3) 0.6365(2) 0.0427(11) Uani 1 1 d .
C22 C 0.1583(7) 0.2607(4) 0.5971(3) 0.0629(16) Uani 1 1 d .
H22 H 0.0911 0.3091 0.604 0.076 Uiso 1 1 calc R
C5 C 0.7627(8) -0.0371(5) 0.7239(3) 0.0642(16) Uani 1 1 d .
H5 H 0.7479 -0.058 0.7638 0.077 Uiso 1 1 calc R
C16 C 0.3399(6) 0.1101(3) 0.7458(2) 0.0417(11) Uani 1 1 d .
C3 C 0.7142(5) -0.0500(3) 0.6156(2) 0.0377(10) Uani 1 1 d .
C2 C 0.6464(5) -0.0943(3) 0.5641(2) 0.0373(10) Uani 1 1 d .
H2 H 0.587 -0.1463 0.5704 0.045 Uiso 1 1 calc R
C11 C 0.5989(5) -0.1133(3) 0.4536(2) 0.0387(10) Uani 1 1 d .
C24 C 0.1798(7) 0.2327(4) 0.7102(3) 0.0572(15) Uani 1 1 d .
H24 H 0.112 0.2804 0.7185 0.069 Uiso 1 1 calc R
C8 C 0.8020(5) 0.0301(3) 0.6051(2) 0.0425(10) Uani 1 1 d .
C19 C 0.3578(7) 0.1190(4) 0.5751(2) 0.0542(14) Uani 1 1 d .
H19 H 0.4275 0.0721 0.5673 0.065 Uiso 1 1 calc R
C4 C 0.6973(7) -0.0823(4) 0.6762(2) 0.0507(13) Uani 1 1 d .
H4 H 0.6407 -0.1351 0.6836 0.061 Uiso 1 1 calc R
C23 C 0.2187(6) 0.2128(3) 0.6482(3) 0.0463(12) Uani 1 1 d .
C20 C 0.2966(9) 0.1657(5) 0.5276(3) 0.0698(18) Uani 1 1 d .
H20 H 0.3218 0.1497 0.4875 0.084 Uiso 1 1 calc R
C17 C 0.3787(6) 0.0895(3) 0.6868(2) 0.0431(11) Uani 1 1 d .
H17 H 0.4464 0.0415 0.6793 0.052 Uiso 1 1 calc R
C30 C 0.4524(9) -0.0910(4) 0.8590(3) 0.0733(2) Uani 1 1 d .
H30A H 0.5618 -0.1013 0.853 0.088 Uiso 1 1 calc R
H30B H 0.4377 -0.0605 0.8982 0.088 Uiso 1 1 calc R
C1 C 0.6662(5) -0.0625(3) 0.5058(2) 0.0356(10) Uani 1 1 d .
C10 C 0.7519(7) 0.0176(3) 0.4960(3) 0.0522(13) Uani 1 1 d .
H10 H 0.7623 0.0408 0.4564 0.063 Uiso 1 1 calc R
C26 C 0.4028(6) 0.0565(4) 0.7979(2) 0.0450(12) Uani 1 1 d .
C12 C 0.6235(5) -0.2001(3) 0.4400(2) 0.0368(10) Uani 1 1 d .
C14 C 0.5757(7) -0.3569(4) 0.4050(3) 0.0672(17) Uani 1 1 d .
H14A H 0.496 -0.3755 0.4337 0.081 Uiso 1 1 calc R
H14B H 0.5649 -0.394 0.3683 0.081 Uiso 1 1 calc R
C7 C 0.8735(7) 0.0730(4) 0.6559(3) 0.0554(15) Uani 1 1 d .
H7 H 0.9357 0.1238 0.6494 0.067 Uiso 1 1 calc R
C27 C 0.3863(9) -0.0318(4) 0.8061(3) 0.0733(2) Uani 1 1 d .
C21 C 0.1947(9) 0.2386(5) 0.5388(3) 0.077(2) Uani 1 1 d .
H21 H 0.1528 0.2712 0.5061 0.093 Uiso 1 1 calc R
C6 C 0.8530(8) 0.0412(5) 0.7134(3) 0.0667(17) Uani 1 1 d .
H6 H 0.8988 0.0712 0.7464 0.08 Uiso 1 1 calc R
C25 C 0.2387(7) 0.1844(4) 0.7572(3) 0.0536(14) Uani 1 1 d .
H25 H 0.213 0.1998 0.7974 0.064 Uiso 1 1 calc R
C9 C 0.8195(7) 0.0614(3) 0.5437(3) 0.0531(14) Uani 1 1 d .
H9 H 0.8787 0.1131 0.5362 0.064 Uiso 1 1 calc R
C29 C 0.3656 -0.1814 0.8581 0.0733(2) Uani 1 1 d .
H29A H 0.4295 -0.2276 0.8773 0.088 Uiso 1 1 calc R
H29B H 0.273 -0.175 0.8827 0.088 Uiso 1 1 calc R
C13 C 0.7268(8) -0.3747(4) 0.4326(4) 0.080(2) Uani 1 1 d .
H13A H 0.8053 -0.3799 0.401 0.095 Uiso 1 1 calc R
H13B H 0.7249 -0.4309 0.4563 0.095 Uiso 1 1 calc R
C28 C 0.3229 -0.2126 0.7982 0.0733(2) Uani 1 1 d .
H28A H 0.237 -0.2549 0.8009 0.088 Uiso 1 1 calc R
H28B H 0.4088 -0.2436 0.7787 0.088 Uiso 1 1 calc R

loop_
_atom_site_aniso_label
_atom_site_aniso_U_11
_atom_site_aniso_U_22
_atom_site_aniso_U_33
_atom_site_aniso_U_23
_atom_site_aniso_U_13
_atom_site_aniso_U_12
I1 0.0743(3) 0.0543(2) 0.0595(2) 0.00276(17) -0.0240(2) 0.0134(2)
I2 0.0829(3) 0.0754(3) 0.0653(3) -0.0069(2) -0.0227(2) -0.0155(2)
Se1 0.0593(3) 0.0437(3) 0.0619(3) -0.0071(2) -0.0193(3) 0.0104(2)
Se2 0.0960(5) 0.0509(3) 0.0731(4) 0.0048(3) -0.0165(4) -0.0135(3)
C15 0.041(3) 0.049(3) 0.045(3) 0.004(2) -0.001(2) -0.004(2)
C18 0.043(3) 0.036(2) 0.049(3) 0.001(2) -0.003(2) -0.004(2)
C22 0.052(3) 0.049(3) 0.088(5) 0.020(3) -0.011(3) 0.000(3)
C5 0.078(4) 0.076(4) 0.039(3) -0.001(3) -0.010(3) 0.020(4)
C16 0.039(3) 0.036(2) 0.049(3) 0.001(2) 0.003(2) 0.003(2)
C3 0.034(2) 0.036(2) 0.044(3) -0.0040(19) 0.001(2) 0.0056(19)
C2 0.033(2) 0.033(2) 0.046(3) 0.000(2) 0.001(2) -0.0018(18)
C11 0.035(2) 0.042(3) 0.039(2) 0.002(2) -0.0005(19) 0.002(2)
C24 0.053(3) 0.036(3) 0.083(4) 0.000(3) 0.004(3) 0.009(2)
C8 0.044(3) 0.033(2) 0.051(3) -0.005(2) -0.004(2) 0.003(2)
C19 0.067(4) 0.051(3) 0.045(3) 0.001(3) -0.002(3) -0.002(3)
C4 0.056(3) 0.049(3) 0.046(3) 0.003(2) -0.003(3) 0.005(3)
C23 0.047(3) 0.030(2) 0.061(3) 0.006(2) 0.007(3) -0.002(2)
C20 0.096(5) 0.064(4) 0.050(4) 0.010(3) 0.003(3) -0.007(4)
C17 0.044(3) 0.033(2) 0.052(3) -0.001(2) 0.002(2) 0.003(2)
C30 0.0960(5) 0.0509(3) 0.0731(4) 0.0048(3) -0.0165(4) -0.0135(3)
C1 0.033(2) 0.034(2) 0.039(3) -0.0001(19) -0.001(2) 0.0025(18)
C10 0.068(3) 0.036(2) 0.052(3) 0.007(2) 0.003(3) -0.011(2)
C26 0.040(3) 0.053(3) 0.043(3) -0.005(2) 0.001(2) -0.004(2)
C12 0.034(2) 0.041(3) 0.036(2) -0.005(2) 0.0002(19) -0.002(2)
C14 0.065(4) 0.054(3) 0.083(4) -0.028(3) -0.005(3) -0.006(3)
C7 0.063(4) 0.044(3) 0.059(4) -0.011(3) -0.010(3) -0.008(3)
C27 0.0960(5) 0.0509(3) 0.0731(4) 0.0048(3) -0.0165(4) -0.0135(3)
C21 0.092(5) 0.067(4) 0.073(5) 0.032(4) -0.019(4) -0.022(4)
C6 0.083(4) 0.058(4) 0.059(4) -0.021(3) -0.021(3) 0.014(4)
C25 0.052(3) 0.044(3) 0.065(4) -0.012(3) 0.010(3) 0.004(2)
C9 0.060(3) 0.036(3) 0.064(4) 0.002(2) 0.000(3) -0.014(2)
C29 0.0960(5) 0.0509(3) 0.0731(4) 0.0048(3) -0.0165(4) -0.0135(3)
C13 0.080(5) 0.049(3) 0.110(5) -0.031(4) -0.017(4) 0.013(3)
C28 0.0960(5) 0.0509(3) 0.0731(4) 0.0048(3) -0.0165(4) -0.0135(3)

loop_
_atom_type_symbol
_atom_type_description
_atom_type_scat_dispersion_real
_atom_type_scat_dispersion_imag
_atom_type_scat_source
C C 0.0033 0.0016 'International Tables Vol C Tables 4.2.6.8 and 6.1.1.4'
H H 0 0 'International Tables Vol C Tables 4.2.6.8 and 6.1.1.4'
Se Se -0.0929 2.2259 'International Tables Vol C Tables 4.2.6.8 and 6.1.1.4'
I I -0.4742 1.8119 'International Tables Vol C Tables 4.2.6.8 and 6.1.1.4'

loop_
_geom_angle_atom_site_label_1
_geom_angle_atom_site_label_2
_geom_angle_atom_site_label_3
_geom_angle
C12 Se1 C13 89.7(3)
C27 Se2 C28 89.0(2)
C14 C15 C12 107.4(4)
C14 C15 H15A 110.2
C12 C15 H15A 110.2
C14 C15 H15B 110.2
C12 C15 H15B 110.2
H15A C15 H15B 108.5
C23 C18 C19 119.1(5)
C23 C18 C17 119.0(5)
C19 C18 C17 121.8(5)
C21 C22 C23 122.3(6)
C21 C22 H22 118.8
C23 C22 H22 118.8
C4 C5 C6 120.5(6)
C4 C5 H5 119.7
C6 C5 H5 119.7
C17 C16 C25 119.1(5)
C17 C16 C26 120.8(4)
C25 C16 C26 120.0(5)
C4 C3 C8 118.9(4)
C4 C3 C2 122.8(4)
C8 C3 C2 118.3(4)
C1 C2 C3 121.7(4)
C1 C2 H2 119.1
C3 C2 H2 119.1
C12 C11 C1 126.3(4)
C12 C11 I1 118.5(4)
C1 C11 I1 115.2(3)
C25 C24 C23 121.6(5)
C25 C24 H24 119.2
C23 C24 H24 119.2
C7 C8 C3 118.6(5)
C7 C8 C9 122.9(5)
C3 C8 C9 118.4(4)
C20 C19 C18 121.3(6)
C20 C19 H19 119.3
C18 C19 H19 119.3
C5 C4 C3 120.6(5)
C5 C4 H4 119.7
C3 C4 H4 119.7
C18 C23 C22 117.7(5)
C18 C23 C24 118.4(5)
C22 C23 C24 123.9(5)
C19 C20 C21 120.0(6)
C19 C20 H20 120
C21 C20 H20 120
C16 C17 C18 121.4(5)
C16 C17 H17 119.3
C18 C17 H17 119.3
C29 C30 C27 107.0(5)
C29 C30 H30A 110.3
C27 C30 H30A 110.3
C29 C30 H30B 110.3
C27 C30 H30B 110.3
H30A C30 H30B 108.6
C2 C1 C10 119.5(4)
C2 C1 C11 119.6(4)
C10 C1 C11 120.9(4)
C9 C10 C1 120.6(5)
C9 C10 H10 119.7
C1 C10 H10 119.7
C27 C26 C16 125.8(5)
C27 C26 I2 119.5(5)
C16 C26 I2 114.7(4)
C11 C12 C15 129.0(4)
C11 C12 Se1 120.8(4)
C15 C12 Se1 110.2(3)
C13 C14 C15 113.3(5)
C13 C14 H14A 108.9
C15 C14 H14A 108.9
C13 C14 H14B 108.9
C15 C14 H14B 108.9
H14A C14 H14B 107.7
C6 C7 C8 120.9(5)
C6 C7 H7 119.5
C8 C7 H7 119.5
C26 C27 C30 127.6(6)
C26 C27 Se2 121.8(5)
C30 C27 Se2 110.5(4)
C22 C21 C20 119.5(6)
C22 C21 H21 120.3
C20 C21 H21 120.3
C7 C6 C5 120.4(5)
C7 C6 H6 119.8
C5 C6 H6 119.8
C24 C25 C16 120.4(5)
C24 C25 H25 119.8
C16 C25 H25 119.8
C10 C9 C8 121.5(5)
C10 C9 H9 119.3
C8 C9 H9 119.3
C28 C29 C30 114.8(3)
C28 C29 H29A 108.6
C30 C29 H29A 108.6
C28 C29 H29B 108.6
C30 C29 H29B 108.6
H29A C29 H29B 107.5
C14 C13 Se1 105.6(4)
C14 C13 H13A 110.6
Se1 C13 H13A 110.6
C14 C13 H13B 110.6
Se1 C13 H13B 110.6
H13A C13 H13B 108.7
C29 C28 Se2 106.847(2)
C29 C28 H28A 110.4
Se2 C28 H28A 110.4
C29 C28 H28B 110.4
Se2 C28 H28B 110.4
H28A C28 H28B 108.6

loop_
_geom_bond_atom_site_label_1
_geom_bond_atom_site_label_2
_geom_bond_distance
I1 C11 2.113(5)
I2 C26 2.100(5)
Se1 C12 1.906(5)
Se1 C13 1.943(6)
Se2 C27 1.926(7)
Se2 C28 1.9391
C15 C14 1.500(8)
C15 C12 1.544(7)
C15 H15A 0.97
C15 H15B 0.97
C18 C23 1.398(7)
C18 C19 1.411(7)
C18 C17 1.418(7)
C22 C21 1.345(10)
C22 C23 1.414(8)
C22 H22 0.93
C5 C4 1.353(8)
C5 C6 1.407(9)
C5 H5 0.93
C16 C17 1.360(7)
C16 C25 1.420(7)
C16 C26 1.481(7)
C3 C4 1.408(7)
C3 C8 1.417(6)
C3 C2 1.420(6)
C2 C1 1.362(7)
C2 H2 0.93
C11 C12 1.322(6)
C11 C1 1.476(7)
C24 C25 1.342(8)
C24 C23 1.420(8)
C24 H24 0.93
C8 C7 1.413(7)
C8 C9 1.419(8)
C19 C20 1.346(8)
C19 H19 0.93
C4 H4 0.93
C20 C21 1.407(10)
C20 H20 0.93
C17 H17 0.93
C30 C29 1.522(6)
C30 C27 1.551(9)
C30 H30A 0.97
C30 H30B 0.97
C1 C10 1.405(7)
C10 C9 1.354(8)
C10 H10 0.93
C26 C27 1.313(8)
C14 C13 1.466(9)
C14 H14A 0.97
C14 H14B 0.97
C7 C6 1.346(9)
C7 H7 0.93
C21 H21 0.93
C6 H6 0.93
C25 H25 0.93
C9 H9 0.93
C29 C28 1.4286
C29 H29A 0.97
C29 H29B 0.97
C13 H13A 0.97
C13 H13B 0.97
C28 H28A 0.97
C28 H28B 0.97

loop_
_geom_torsion_atom_site_label_1
_geom_torsion_atom_site_label_2
_geom_torsion_atom_site_label_3
_geom_torsion_atom_site_label_4
_geom_torsion
C4 C3 C2 C1 -179.0(5)
C8 C3 C2 C1 1.1(7)
C4 C3 C8 C7 2.0(7)
C2 C3 C8 C7 -178.1(5)
C4 C3 C8 C9 179.3(5)
C2 C3 C8 C9 -0.8(7)
C23 C18 C19 C20 -2.8(9)
C17 C18 C19 C20 178.3(6)
C6 C5 C4 C3 -2.1(9)
C8 C3 C4 C5 0.6(8)
C2 C3 C4 C5 -179.3(5)
C19 C18 C23 C22 2.1(8)
C17 C18 C23 C22 -179.0(5)
C19 C18 C23 C24 179.9(5)
C17 C18 C23 C24 -1.2(7)
C21 C22 C23 C18 -0.7(9)
C21 C22 C23 C24 -178.3(6)
C25 C24 C23 C18 1.4(8)
C25 C24 C23 C22 179.0(6)
C18 C19 C20 C21 2.0(10)
C25 C16 C17 C18 -1.1(8)
C26 C16 C17 C18 179.4(5)
C23 C18 C17 C16 1.1(8)
C19 C18 C17 C16 180.0(5)
C3 C2 C1 C10 -1.9(7)
C3 C2 C1 C11 177.4(4)
C12 C11 C1 C2 -56.0(7)
I1 C11 C1 C2 125.6(4)
C12 C11 C1 C10 123.3(6)
I1 C11 C1 C10 -55.1(5)
C2 C1 C10 C9 2.5(8)
C11 C1 C10 C9 -176.8(5)
C17 C16 C26 C27 -58.6(8)
C25 C16 C26 C27 121.9(7)
C17 C16 C26 I2 121.8(5)
C25 C16 C26 I2 -57.7(6)
C1 C11 C12 C15 176.7(5)
I1 C11 C12 C15 -4.9(7)
C1 C11 C12 Se1 -4.7(7)
I1 C11 C12 Se1 173.6(2)
C14 C15 C12 C11 -161.6(5)
C14 C15 C12 Se1 19.7(5)
C13 Se1 C12 C11 -178.1(5)
C13 Se1 C12 C15 0.7(4)
C12 C15 C14 C13 -39.1(7)
C3 C8 C7 C6 -3.1(8)
C9 C8 C7 C6 179.6(6)
C16 C26 C27 C30 178.8(6)
I2 C26 C27 C30 -1.6(10)
C16 C26 C27 Se2 -3.2(10)
I2 C26 C27 Se2 176.5(3)
C29 C30 C27 C26 164.3(7)
C29 C30 C27 Se2 -13.9(7)
C28 Se2 C27 C26 177.3(6)
C28 Se2 C27 C30 -4.4(5)
C23 C22 C21 C20 -0.2(10)
C19 C20 C21 C22 -0.5(10)
C8 C7 C6 C5 1.7(9)
C4 C5 C6 C7 1.0(10)
C23 C24 C25 C16 -1.4(9)
C17 C16 C25 C24 1.2(8)
C26 C16 C25 C24 -179.3(5)
C1 C10 C9 C8 -2.2(9)
C7 C8 C9 C10 178.6(6)
C3 C8 C9 C10 1.4(8)
C27 C30 C29 C28 34.4(6)
C15 C14 C13 Se1 38.8(7)
C12 Se1 C13 C14 -21.2(6)
C30 C29 C28 Se2 -37.7(3)
C27 Se2 C28 C29 22.8(2)
